data_2242706
loop_
_publ_author_name
'Yennawar, Hemant P.'
'Silverberg, Lee J.'
'Cannon, Kevin'
'Gandla, Deepa'
'Kondaveeti, Sandeep K.'
'Zdilla, Michael J.'
'Nuriye, Ahmed'

_publ_section_title
;
 Crystal structures of two 1,3-thiazolidin-4-one derivatives featuring
 sulfide and sulfone functional groups
;
_journal_issue 12
_journal_name_full 'Acta Crystallographica Section E'
_journal_page_first 1695
_journal_page_last 1699
_journal_paper_doi 10.1107/S2056989018015098
_journal_volume 74
_journal_year 2018
_chemical_formula_iupac 'C15 H18 N2 O5 S'
_chemical_formula_moiety 'C15 H18 N2 O5 S'
_chemical_formula_sum 'C15 H18 N2 O5 S'
_chemical_formula_weight 338.37
_chemical_name_systematic
;
1-Cyclohexyl-2-(2-nitrophenyl)-1,3-thiazolidin-4-one 1,1-dioxide
;
_space_group_crystal_system triclinic
_space_group_IT_number 2
_space_group_name_Hall '-P 1'
_space_group_name_H-M_alt 'P -1'
_symmetry_space_group_name_Hall '-P 1'
_symmetry_space_group_name_H-M 'P -1'
_atom_sites_solution_hydrogens geom
_atom_sites_solution_primary direct
_atom_sites_solution_secondary difmap
_audit_creation_method
;
Olex2 1.2
(compiled 2018.05.29 svn.r3508 for OlexSys, GUI svn.r5506)
;
_cell_angle_alpha 94.808(5)
_cell_angle_beta 92.110(5)
_cell_angle_gamma 107.198(5)
_cell_formula_units_Z 2
_cell_length_a 7.114(2)
_cell_length_b 9.401(3)
_cell_length_c 12.038(3)
_cell_measurement_reflns_used 1021
_cell_measurement_temperature 100(2)
_cell_measurement_theta_max 24.980
_cell_measurement_theta_min 2.591
_cell_volume 764.8(4)
_computing_cell_refinement
;
SAINT (Bruker, 2013)
;
_computing_data_collection
;
<i>COSMO</i> (Bruker, 2013)
;
_computing_data_reduction
;
SAINT (Bruker, 2013)
;
_computing_molecular_graphics
;
<i>OLEX2</i> (Dolomanov <i>et al.</i>, 2009)
;
_computing_publication_material
;
<i>OLEX2</i> (Dolomanov <i>et al.</i>, 2009)
;
_computing_structure_refinement
;
SHELXL2014 (Sheldrick, 2015)
;
_computing_structure_solution
;
SHELXS97 (Sheldrick, 2008)
;
_diffrn_ambient_temperature 100.0
_diffrn_measured_fraction_theta_full 0.996
_diffrn_measured_fraction_theta_max 0.996
_diffrn_measurement_device_type 'Bruker SMART CCD area detector'
_diffrn_measurement_method 'phi and omega scans'
_diffrn_radiation_monochromator graphite
_diffrn_radiation_type MoK\a
_diffrn_radiation_wavelength 0.71073
_diffrn_reflns_av_R_equivalents 0.0152
_diffrn_reflns_av_unetI/netI 0.0166
_diffrn_reflns_limit_h_max 9
_diffrn_reflns_limit_h_min -9
_diffrn_reflns_limit_k_max 12
_diffrn_reflns_limit_k_min -12
_diffrn_reflns_limit_l_max 15
_diffrn_reflns_limit_l_min -15
_diffrn_reflns_number 9076
_diffrn_reflns_theta_full 28.12
_diffrn_reflns_theta_max 28.12
_diffrn_reflns_theta_min 1.70
_diffrn_source 'fine-focus sealed tube'
_exptl_absorpt_coefficient_mu 0.240
_exptl_absorpt_correction_T_max 0.9891
_exptl_absorpt_correction_T_min 0.8146
_exptl_absorpt_correction_type multi-scan
_exptl_absorpt_process_details
;
(SADABS; Bruker, 2013)
;
_exptl_crystal_colour colorless
_exptl_crystal_density_diffrn 1.469
_exptl_crystal_density_method 'not measured'
_exptl_crystal_description block
_exptl_crystal_F_000 356
_exptl_crystal_size_max 0.29
_exptl_crystal_size_mid 0.11
_exptl_crystal_size_min 0.06
_refine_diff_density_max 0.446
_refine_diff_density_min -0.344
_refine_ls_extinction_method none
_refine_ls_goodness_of_fit_ref 1.045
_refine_ls_hydrogen_treatment constr
_refine_ls_matrix_type full
_refine_ls_number_parameters 208
_refine_ls_number_reflns 3728
_refine_ls_number_restraints 0
_refine_ls_restrained_S_all 1.045
_refine_ls_R_factor_all 0.0325
_refine_ls_R_factor_gt 0.0303
_refine_ls_shift/su_max 0.001
_refine_ls_shift/su_mean 0.000
_refine_ls_structure_factor_coef Fsqd
_refine_ls_weighting_details 'calc w=1/[\s^2^(Fo^2^)+(0.0404P)^2^+0.4077P] where P=(Fo^2^+2Fc^2^)/3'
_refine_ls_weighting_scheme calc
_refine_ls_wR_factor_gt 0.0798
_refine_ls_wR_factor_ref 0.0815
_reflns_number_gt 3475
_reflns_number_total 3728
_reflns_threshold_expression >2sigma(I)
_cod_data_source_file hb7781sup1.cif
_cod_data_source_block 2
_cod_database_code 2242706

loop_
_space_group_symop_id
_space_group_symop_operation_xyz
1 'x, y, z'
2 '-x, -y, -z'

loop_
_atom_site_type_symbol
_atom_site_label
_atom_site_fract_x
_atom_site_fract_y
_atom_site_fract_z
_atom_site_U_iso_or_equiv
_atom_site_adp_type
_atom_site_calc_flag
_atom_site_occupancy
S S1 0.60965(4) 0.67214(3) 0.85449(2) 0.01180(8) Uani d 1
O O1 0.67190(12) 0.55058(9) 0.89218(7) 0.01731(18) Uani d 1
O O2 0.74722(12) 0.78778(9) 0.80246(8) 0.01862(18) Uani d 1
O O3 0.27805(12) 0.90586(9) 0.92007(7) 0.01539(17) Uani d 1
O O4 0.54722(14) 0.41291(10) 0.63921(8) 0.0228(2) Uani d 1
O O5 0.57817(15) 0.22722(11) 0.72569(10) 0.0296(2) Uani d 1
N N1 0.29029(13) 0.71982(10) 0.78749(8) 0.01082(18) Uani d 1
N N2 0.49472(15) 0.32058(11) 0.70700(9) 0.0170(2) Uani d 1
C C1 0.38198(15) 0.60257(11) 0.76329(9) 0.0105(2) Uani d 1
H H1 0.4147 0.5983 0.6832 0.013 Uiso calc 1
C C2 0.34073(16) 0.80345(12) 0.88860(9) 0.0114(2) Uani d 1
C C3 0.49252(16) 0.75554(12) 0.95740(9) 0.0136(2) Uani d 1
H H3A 0.4276 0.6827 1.0094 0.016 Uiso calc 1
H H3B 0.5881 0.8429 1.0007 0.016 Uiso calc 1
C C4 0.26158(16) 0.44866(12) 0.79064(9) 0.0112(2) Uani d 1
C C5 0.31876(16) 0.31896(12) 0.76822(9) 0.0130(2) Uani d 1
C C6 0.21380(18) 0.18142(13) 0.80081(10) 0.0166(2) Uani d 1
H H6 0.2592 0.0968 0.7858 0.020 Uiso calc 1
C C7 0.04245(19) 0.16798(14) 0.85541(11) 0.0198(2) Uani d 1
H H7 -0.0318 0.0740 0.8773 0.024 Uiso calc 1
C C8 -0.01917(18) 0.29359(14) 0.87772(10) 0.0193(2) Uani d 1
H H8 -0.1375 0.2850 0.9143 0.023 Uiso calc 1
C C9 0.08976(17) 0.43194(13) 0.84728(10) 0.0146(2) Uani d 1
H H9 0.0464 0.5169 0.8654 0.018 Uiso calc 1
C C10 0.18316(16) 0.76881(12) 0.69763(9) 0.0117(2) Uani d 1
H H10 0.1191 0.8408 0.7335 0.014 Uiso calc 1
C C11 0.02037(16) 0.63935(12) 0.63537(9) 0.0137(2) Uani d 1
H H11A -0.0743 0.5895 0.6886 0.016 Uiso calc 1
H H11B 0.0783 0.5647 0.5997 0.016 Uiso calc 1
C C12 -0.08705(17) 0.69932(13) 0.54591(10) 0.0167(2) Uani d 1
H H12A -0.1903 0.6151 0.5043 0.020 Uiso calc 1
H H12B -0.1522 0.7688 0.5824 0.020 Uiso calc 1
C C13 0.05666(19) 0.78087(14) 0.46475(10) 0.0190(2) Uani d 1
H H13A -0.0150 0.8207 0.4090 0.023 Uiso calc 1
H H13B 0.1151 0.7098 0.4244 0.023 Uiso calc 1
C C14 0.22021(18) 0.90929(13) 0.52708(10) 0.0188(2) Uani d 1
H H14A 0.1627 0.9848 0.5618 0.023 Uiso calc 1
H H14B 0.3150 0.9582 0.4735 0.023 Uiso calc 1
C C15 0.32904(17) 0.85282(13) 0.61788(10) 0.0156(2) Uani d 1
H H15A 0.3984 0.7854 0.5827 0.019 Uiso calc 1
H H15B 0.4287 0.9387 0.6602 0.019 Uiso calc 1

loop_
_atom_site_aniso_label
_atom_site_aniso_U_11
_atom_site_aniso_U_22
_atom_site_aniso_U_33
_atom_site_aniso_U_12
_atom_site_aniso_U_13
_atom_site_aniso_U_23
S1 0.00952(13) 0.01062(13) 0.01482(14) 0.00278(9) -0.00059(9) 0.00021(9)
O1 0.0150(4) 0.0156(4) 0.0222(4) 0.0069(3) -0.0040(3) 0.0006(3)
O2 0.0134(4) 0.0156(4) 0.0239(4) -0.0002(3) 0.0037(3) 0.0016(3)
O3 0.0187(4) 0.0137(4) 0.0148(4) 0.0072(3) 0.0002(3) -0.0008(3)
O4 0.0229(4) 0.0203(4) 0.0274(5) 0.0086(4) 0.0096(4) 0.0034(4)
O5 0.0233(5) 0.0216(5) 0.0491(6) 0.0149(4) 0.0014(4) 0.0033(4)
N1 0.0128(4) 0.0093(4) 0.0114(4) 0.0050(3) -0.0005(3) 0.0008(3)
N2 0.0142(4) 0.0121(4) 0.0240(5) 0.0047(4) -0.0021(4) -0.0039(4)
C1 0.0104(4) 0.0090(5) 0.0123(5) 0.0033(4) 0.0000(4) 0.0008(4)
C2 0.0116(5) 0.0102(5) 0.0115(5) 0.0015(4) 0.0010(4) 0.0024(4)
C3 0.0154(5) 0.0142(5) 0.0119(5) 0.0062(4) -0.0010(4) -0.0001(4)
C4 0.0109(5) 0.0104(5) 0.0115(5) 0.0022(4) -0.0022(4) 0.0014(4)
C5 0.0116(5) 0.0121(5) 0.0144(5) 0.0031(4) -0.0030(4) 0.0003(4)
C6 0.0201(5) 0.0104(5) 0.0179(5) 0.0030(4) -0.0065(4) 0.0017(4)
C7 0.0213(6) 0.0147(5) 0.0190(6) -0.0023(4) -0.0036(4) 0.0065(4)
C8 0.0160(5) 0.0221(6) 0.0176(6) 0.0010(4) 0.0028(4) 0.0062(5)
C9 0.0143(5) 0.0151(5) 0.0147(5) 0.0047(4) 0.0007(4) 0.0022(4)
C10 0.0131(5) 0.0104(5) 0.0122(5) 0.0046(4) -0.0015(4) 0.0015(4)
C11 0.0130(5) 0.0122(5) 0.0145(5) 0.0025(4) -0.0009(4) -0.0002(4)
C12 0.0153(5) 0.0189(5) 0.0156(5) 0.0062(4) -0.0030(4) -0.0011(4)
C13 0.0228(6) 0.0224(6) 0.0130(5) 0.0089(5) -0.0028(4) 0.0022(4)
C14 0.0224(6) 0.0173(5) 0.0169(5) 0.0052(5) -0.0017(4) 0.0067(4)
C15 0.0155(5) 0.0147(5) 0.0160(5) 0.0029(4) -0.0007(4) 0.0047(4)

loop_
_atom_type_symbol
_atom_type_description
_atom_type_scat_dispersion_real
_atom_type_scat_dispersion_imag
_atom_type_scat_source
C C 0.0033 0.0016 'International Tables Vol C Tables 4.2.6.8 and 6.1.1.4'
H H 0.0000 0.0000 'International Tables Vol C Tables 4.2.6.8 and 6.1.1.4'
N N 0.0061 0.0033 'International Tables Vol C Tables 4.2.6.8 and 6.1.1.4'
O O 0.0106 0.0060 'International Tables Vol C Tables 4.2.6.8 and 6.1.1.4'
S S 0.1246 0.1234 'International Tables Vol C Tables 4.2.6.8 and 6.1.1.4'

loop_
_geom_angle_atom_site_label_1
_geom_angle_atom_site_label_2
_geom_angle_atom_site_label_3
_geom_angle
O1 S1 C1 111.35(5)
O1 S1 C3 113.14(6)
O2 S1 O1 119.26(6)
O2 S1 C1 108.34(5)
O2 S1 C3 109.11(6)
C3 S1 C1 92.26(5)
C1 N1 C10 120.68(9)
C2 N1 C1 117.45(9)
C2 N1 C10 120.48(9)
O4 N2 C5 118.45(10)
O5 N2 O4 123.92(11)
O5 N2 C5 117.62(11)
S1 C1 H1 110.0
N1 C1 S1 101.36(7)
N1 C1 H1 110.0
N1 C1 C4 114.61(9)
C4 C1 S1 110.64(7)
C4 C1 H1 110.0
O3 C2 N1 124.96(10)
O3 C2 C3 123.40(10)
N1 C2 C3 111.61(9)
S1 C3 H3A 111.1
S1 C3 H3B 111.1
C2 C3 S1 103.22(8)
C2 C3 H3A 111.1
C2 C3 H3B 111.1
H3A C3 H3B 109.1
C5 C4 C1 123.62(10)
C9 C4 C1 120.00(10)
C9 C4 C5 116.27(10)
C4 C5 N2 121.73(10)
C6 C5 N2 115.57(10)
C6 C5 C4 122.70(11)
C5 C6 H6 120.2
C7 C6 C5 119.66(11)
C7 C6 H6 120.2
C6 C7 H7 120.5
C6 C7 C8 119.05(11)
C8 C7 H7 120.5
C7 C8 H8 119.5
C7 C8 C9 120.90(12)
C9 C8 H8 119.5
C4 C9 H9 119.3
C8 C9 C4 121.39(11)
C8 C9 H9 119.3
N1 C10 H10 107.5
N1 C10 C11 112.55(9)
N1 C10 C15 109.90(9)
C11 C10 H10 107.5
C11 C10 C15 111.61(9)
C15 C10 H10 107.5
C10 C11 H11A 109.8
C10 C11 H11B 109.8
C10 C11 C12 109.49(9)
H11A C11 H11B 108.2
C12 C11 H11A 109.8
C12 C11 H11B 109.8
C11 C12 H12A 109.5
C11 C12 H12B 109.5
H12A C12 H12B 108.1
C13 C12 C11 110.88(10)
C13 C12 H12A 109.5
C13 C12 H12B 109.5
C12 C13 H13A 109.5
C12 C13 H13B 109.5
C12 C13 C14 110.58(10)
H13A C13 H13B 108.1
C14 C13 H13A 109.5
C14 C13 H13B 109.5
C13 C14 H14A 109.4
C13 C14 H14B 109.4
C13 C14 C15 111.06(10)
H14A C14 H14B 108.0
C15 C14 H14A 109.4
C15 C14 H14B 109.4
C10 C15 C14 110.26(10)
C10 C15 H15A 109.6
C10 C15 H15B 109.6
C14 C15 H15A 109.6
C14 C15 H15B 109.6
H15A C15 H15B 108.1

loop_
_geom_bond_atom_site_label_1
_geom_bond_atom_site_label_2
_geom_bond_distance
S1 O1 1.4419(9)
S1 O2 1.4360(9)
S1 C1 1.8382(12)
S1 C3 1.7729(12)
O3 C2 1.2143(14)
O4 N2 1.2281(14)
O5 N2 1.2267(14)
N1 C1 1.4527(13)
N1 C2 1.3671(14)
N1 C10 1.4810(14)
N2 C5 1.4726(15)
C1 H1 1.0000
C1 C4 1.5177(15)
C2 C3 1.5294(15)
C3 H3A 0.9900
C3 H3B 0.9900
C4 C5 1.4040(15)
C4 C9 1.3963(16)
C5 C6 1.3853(16)
C6 H6 0.9500
C6 C7 1.3841(18)
C7 H7 0.9500
C7 C8 1.3858(18)
C8 H8 0.9500
C8 C9 1.3896(16)
C9 H9 0.9500
C10 H10 1.0000
C10 C11 1.5276(15)
C10 C15 1.5291(16)
C11 H11A 0.9900
C11 H11B 0.9900
C11 C12 1.5354(16)
C12 H12A 0.9900
C12 H12B 0.9900
C12 C13 1.5242(17)
C13 H13A 0.9900
C13 H13B 0.9900
C13 C14 1.5257(17)
C14 H14A 0.9900
C14 H14B 0.9900
C14 C15 1.5342(16)
C15 H15A 0.9900
C15 H15B 0.9900

loop_
_geom_hbond_atom_site_label_D
_geom_hbond_atom_site_label_H
_geom_hbond_atom_site_label_A
_geom_hbond_site_symmetry_A
_geom_hbond_distance_DH
_geom_hbond_distance_HA
_geom_hbond_distance_DA
_geom_hbond_angle_DHA
C3 H3A O1 2_667 0.99 2.51 3.4594(16) 160.9
C3 H3B O3 2_677 0.99 2.37 3.3068(16) 157.4
C9 H9 O1 1_455 0.95 2.80 3.5144(16) 132.6
C10 H10 O2 1_455 1.00 2.72 3.4381(16) 129.1

loop_
_geom_torsion_atom_site_label_1
_geom_torsion_atom_site_label_2
_geom_torsion_atom_site_label_3
_geom_torsion_atom_site_label_4
_geom_torsion
S1 C1 C4 C5 -69.60(12)
S1 C1 C4 C9 106.31(10)
O1 S1 C1 N1 148.94(7)
O1 S1 C1 C4 26.96(9)
O1 S1 C3 C2 -147.19(7)
O2 S1 C1 N1 -78.01(8)
O2 S1 C1 C4 160.01(7)
O2 S1 C3 C2 77.52(8)
O3 C2 C3 S1 -153.99(9)
O4 N2 C5 C4 -28.26(16)
O4 N2 C5 C6 151.15(11)
O5 N2 C5 C4 152.98(11)
O5 N2 C5 C6 -27.60(15)
N1 C1 C4 C5 176.56(10)
N1 C1 C4 C9 -7.52(14)
N1 C2 C3 S1 24.31(11)
N1 C10 C11 C12 178.54(9)
N1 C10 C15 C14 -177.81(9)
N2 C5 C6 C7 -177.78(10)
C1 S1 C3 C2 -32.79(8)
C1 N1 C2 O3 179.23(10)
C1 N1 C2 C3 0.97(13)
C1 N1 C10 C11 55.34(13)
C1 N1 C10 C15 -69.72(12)
C1 C4 C5 N2 -5.23(16)
C1 C4 C5 C6 175.39(10)
C1 C4 C9 C8 -177.24(10)
C2 N1 C1 S1 -24.61(11)
C2 N1 C1 C4 94.57(11)
C2 N1 C10 C11 -138.49(10)
C2 N1 C10 C15 96.45(12)
C3 S1 C1 N1 32.98(7)
C3 S1 C1 C4 -88.99(8)
C4 C5 C6 C7 1.63(17)
C5 C4 C9 C8 -1.03(16)
C5 C6 C7 C8 -0.87(17)
C6 C7 C8 C9 -0.79(18)
C7 C8 C9 C4 1.78(18)
C9 C4 C5 N2 178.71(10)
C9 C4 C5 C6 -0.67(16)
C10 N1 C1 S1 141.97(8)
C10 N1 C1 C4 -98.85(11)
C10 N1 C2 O3 12.62(16)
C10 N1 C2 C3 -165.64(9)
C10 C11 C12 C13 57.68(12)
C11 C10 C15 C14 56.59(12)
C11 C12 C13 C14 -57.84(13)
C12 C13 C14 C15 56.73(13)
C13 C14 C15 C10 -55.78(13)
C15 C10 C11 C12 -57.33(12)

_cod_database_fobs_code 2242706
